data_7116696
loop_
_publ_author_name
'Nocton, Gr\'egory'
'Ricard, Louis'

_publ_section_title
;
 Reversible C--C coupling in phenanthroline complexes of divalent
 samarium and thulium
;
_journal_coden_ASTM CHCOFS
_journal_issue 17
_journal_name_full
;
 Chemical Communications (Cambridge, United Kingdom)
;
_journal_page_first 3578
_journal_page_last 3581
_journal_paper_doi 10.1039/c5cc00289c
_journal_volume 51
_journal_year 2015
_chemical_formula_moiety 'C92 H132 N4 Sm2, 2(C7H8)'
_chemical_formula_sum 'C120 H164 N4 Sm2'
_chemical_formula_weight 1963.24
_space_group_crystal_system triclinic
_space_group_IT_number 2
_space_group_name_Hall '-P 1'
_space_group_name_H-M_alt 'P -1'
_symmetry_space_group_name_Hall '-P 1'
_symmetry_space_group_name_H-M 'P -1'
_atom_sites_solution_hydrogens geom
_audit_creation_method SHELXL-2013
_audit_update_record
;
2014-12-11 deposited with the CCDC.
2015-01-23 downloaded from the CCDC.
;
_cell_angle_alpha 87.677(1)
_cell_angle_beta 87.886(1)
_cell_angle_gamma 83.688(1)
_cell_formula_units_Z 1
_cell_length_a 10.225(1)
_cell_length_b 12.304(1)
_cell_length_c 20.627(1)
_cell_measurement_reflns_used 4590
_cell_measurement_temperature 150.0(1)
_cell_measurement_theta_max 27.485
_cell_measurement_theta_min 0.998
_cell_volume 2575.8(4)
_computing_structure_refinement 'SHELXL-2013 (Sheldrick, 2013)'
_computing_structure_solution 'SIR97 (Altomare et al., 1999)'
_diffrn_ambient_temperature 150.0(1)
_diffrn_measured_fraction_theta_full 0.957
_diffrn_measured_fraction_theta_max 0.941
_diffrn_measurement_device_type KappaCCD
_diffrn_measurement_method 'phi and omega scans'
_diffrn_radiation_type MoK\a
_diffrn_radiation_wavelength 0.71069
_diffrn_reflns_av_R_equivalents 0.0419
_diffrn_reflns_av_unetI/netI 0.0562
_diffrn_reflns_Laue_measured_fraction_full 0.957
_diffrn_reflns_Laue_measured_fraction_max 0.941
_diffrn_reflns_limit_h_max 13
_diffrn_reflns_limit_h_min -13
_diffrn_reflns_limit_k_max 15
_diffrn_reflns_limit_k_min -15
_diffrn_reflns_limit_l_max 26
_diffrn_reflns_limit_l_min -23
_diffrn_reflns_number 18460
_diffrn_reflns_point_group_measured_fraction_full 0.957
_diffrn_reflns_point_group_measured_fraction_max 0.941
_diffrn_reflns_theta_full 25.240
_diffrn_reflns_theta_max 27.456
_diffrn_reflns_theta_min 1.968
_exptl_absorpt_coefficient_mu 1.179
_exptl_absorpt_correction_T_max 1.36889
_exptl_absorpt_correction_T_min 0.758813
_exptl_absorpt_correction_type multi-scan
_exptl_absorpt_process_details DENZO/SCALEPACK
_exptl_crystal_colour brown
_exptl_crystal_density_diffrn 1.266
_exptl_crystal_description plate
_exptl_crystal_F_000 1036
_exptl_crystal_size_max 0.060
_exptl_crystal_size_mid 0.060
_exptl_crystal_size_min 0.020
_platon_squeeze_details
;
Two toluene molecules were located in the unit cell but could not be modelled
adequately. SQUEEZE was used to remove these contributions from the structure
factors.
;
_refine_diff_density_max 1.163
_refine_diff_density_min -0.819
_refine_diff_density_rms 0.140
_refine_ls_extinction_method none
_refine_ls_goodness_of_fit_ref 1.132
_refine_ls_hydrogen_treatment constr
_refine_ls_matrix_type full
_refine_ls_number_parameters 460
_refine_ls_number_reflns 11083
_refine_ls_number_restraints 0
_refine_ls_restrained_S_all 1.132
_refine_ls_R_factor_all 0.0660
_refine_ls_R_factor_gt 0.0563
_refine_ls_shift/su_max 0.001
_refine_ls_shift/su_mean 0.000
_refine_ls_structure_factor_coef Fsqd
_refine_ls_weighting_details 'w=1/[\s^2^(Fo^2^)+(0.0534P)^2^+9.3526P] where P=(Fo^2^+2Fc^2^)/3'
_refine_ls_weighting_scheme calc
_refine_ls_wR_factor_gt 0.1387
_refine_ls_wR_factor_ref 0.1456
_reflns_Friedel_coverage 0.000
_reflns_number_gt 9882
_reflns_number_total 11083
_reflns_threshold_expression 'I > 2\s(I)'
_cod_duplicate_entry 7116567
_cod_data_source_file c5cc00289c2.cif
_cod_data_source_block gno95_sq_s
_cod_database_code 7116696
_shelx_space_group_comment
;
The symmetry employed for this shelxl refinement is uniquely defined
by the following loop, which should always be used as a source of
symmetry information in preference to the above space-group names.
They are only intended as comments.
;
_shelx_estimated_absorpt_t_min 0.933
_shelx_estimated_absorpt_t_max 0.977
_shelxl_version_number 2013-4

loop_
_space_group_symop_operation_xyz
'x, y, z'
'-x, -y, -z'

loop_
_atom_site_label
_atom_site_type_symbol
_atom_site_fract_x
_atom_site_fract_y
_atom_site_fract_z
_atom_site_U_iso_or_equiv
_atom_site_adp_type
_atom_site_occupancy
_atom_site_site_symmetry_order
_atom_site_calc_flag
_atom_site_refinement_flags_posn
_atom_site_refinement_flags_adp
Sm1 Sm 0.69298(2) 0.05312(2) 0.24260(2) 0.02494(9) Uani 1 1 d . .
N1 N 0.8737(4) -0.0138(3) 0.31880(18) 0.0253(8) Uani 1 1 d . .
N2 N 0.6100(4) 0.0007(3) 0.34749(19) 0.0249(8) Uani 1 1 d . .
C1 C 0.5264(5) -0.0366(4) 0.1600(2) 0.0278(10) Uani 1 1 d . .
C2 C 0.5493(5) -0.1148(4) 0.2113(2) 0.0288(10) Uani 1 1 d . .
H2 H 0.4851 -0.1303 0.2438 0.035 Uiso 1 1 calc R U
C3 C 0.6803(5) -0.1677(4) 0.2085(3) 0.0291(10) Uani 1 1 d . .
C4 C 0.7431(5) -0.1184(4) 0.1523(2) 0.0283(10) Uani 1 1 d . .
C5 C 0.6478(5) -0.0377(4) 0.1250(2) 0.0279(10) Uani 1 1 d . .
H5 H 0.6638 0.0089 0.0884 0.034 Uiso 1 1 calc R U
C6 C 0.3946(5) 0.0087(5) 0.1340(3) 0.0327(11) Uani 1 1 d . .
C7 C 0.2852(5) 0.0152(5) 0.1872(3) 0.0415(13) Uani 1 1 d . .
H7A H 0.2789 -0.0578 0.2071 0.062 Uiso 1 1 calc R U
H7B H 0.2011 0.0428 0.1681 0.062 Uiso 1 1 calc R U
H7C H 0.3058 0.0649 0.2204 0.062 Uiso 1 1 calc R U
C8 C 0.3602(6) -0.0691(5) 0.0831(3) 0.0432(14) Uani 1 1 d . .
H8A H 0.4263 -0.0709 0.0474 0.065 Uiso 1 1 calc R U
H8B H 0.2733 -0.0437 0.0663 0.065 Uiso 1 1 calc R U
H8C H 0.3589 -0.1428 0.1029 0.065 Uiso 1 1 calc R U
C9 C 0.3959(6) 0.1231(5) 0.1006(3) 0.0405(13) Uani 1 1 d . .
H9A H 0.4148 0.1756 0.1325 0.061 Uiso 1 1 calc R U
H9B H 0.3097 0.1461 0.0823 0.061 Uiso 1 1 calc R U
H9C H 0.4638 0.1203 0.0658 0.061 Uiso 1 1 calc R U
C10 C 0.7167(6) -0.2725(4) 0.2499(3) 0.0327(11) Uani 1 1 d . .
C11 C 0.6877(6) -0.3698(4) 0.2105(3) 0.0405(13) Uani 1 1 d . .
H11A H 0.7423 -0.3721 0.1704 0.061 Uiso 1 1 calc R U
H11B H 0.5945 -0.3616 0.1997 0.061 Uiso 1 1 calc R U
H11C H 0.7079 -0.4380 0.2362 0.061 Uiso 1 1 calc R U
C12 C 0.6298(7) -0.2759(5) 0.3115(3) 0.0458(15) Uani 1 1 d . .
H12A H 0.6570 -0.3425 0.3374 0.069 Uiso 1 1 calc R U
H12B H 0.5378 -0.2758 0.2998 0.069 Uiso 1 1 calc R U
H12C H 0.6388 -0.2116 0.3368 0.069 Uiso 1 1 calc R U
C13 C 0.8596(6) -0.2910(5) 0.2708(3) 0.0448(14) Uani 1 1 d . .
H13A H 0.8771 -0.2321 0.2988 0.067 Uiso 1 1 calc R U
H13B H 0.9187 -0.2912 0.2323 0.067 Uiso 1 1 calc R U
H13C H 0.8746 -0.3614 0.2947 0.067 Uiso 1 1 calc R U
C14 C 0.8782(5) -0.1467(5) 0.1171(3) 0.0340(11) Uani 1 1 d . .
C15 C 0.9038(7) -0.2683(5) 0.0996(3) 0.0471(15) Uani 1 1 d . .
H15A H 0.9858 -0.2799 0.0734 0.071 Uiso 1 1 calc R U
H15B H 0.8305 -0.2878 0.0747 0.071 Uiso 1 1 calc R U
H15C H 0.9113 -0.3142 0.1395 0.071 Uiso 1 1 calc R U
C16 C 0.8833(6) -0.0813(5) 0.0512(3) 0.0399(13) Uani 1 1 d . .
H16A H 0.8717 -0.0027 0.0590 0.060 Uiso 1 1 calc R U
H16B H 0.8127 -0.0995 0.0241 0.060 Uiso 1 1 calc R U
H16C H 0.9686 -0.1004 0.0290 0.060 Uiso 1 1 calc R U
C17 C 0.9910(6) -0.1134(6) 0.1558(3) 0.0452(14) Uani 1 1 d . .
H17A H 0.9950 -0.1546 0.1974 0.068 Uiso 1 1 calc R U
H17B H 0.9760 -0.0349 0.1635 0.068 Uiso 1 1 calc R U
H17C H 1.0743 -0.1293 0.1312 0.068 Uiso 1 1 calc R U
C18 C 0.7650(5) 0.2447(4) 0.1784(2) 0.0297(10) Uani 1 1 d . .
C19 C 0.6330(5) 0.2654(4) 0.2004(2) 0.0283(10) Uani 1 1 d . .
H19 H 0.5591 0.2734 0.1734 0.034 Uiso 1 1 calc R U
C20 C 0.6267(6) 0.2727(4) 0.2692(3) 0.0336(11) Uani 1 1 d . .
C21 C 0.7590(6) 0.2546(4) 0.2907(3) 0.0351(12) Uani 1 1 d . .
C22 C 0.8400(5) 0.2336(4) 0.2346(3) 0.0310(11) Uani 1 1 d . .
H22 H 0.9326 0.2147 0.2348 0.037 Uiso 1 1 calc R U
C23 C 0.8187(6) 0.2708(4) 0.1099(3) 0.0353(12) Uani 1 1 d . .
C24 C 0.7340(7) 0.2398(5) 0.0569(3) 0.0458(15) Uani 1 1 d . .
H24A H 0.7327 0.1602 0.0582 0.069 Uiso 1 1 calc R U
H24B H 0.7701 0.2637 0.0147 0.069 Uiso 1 1 calc R U
H24C H 0.6442 0.2754 0.0633 0.069 Uiso 1 1 calc R U
C25 C 0.8216(7) 0.3962(5) 0.1055(3) 0.0476(16) Uani 1 1 d . .
H25A H 0.8585 0.4176 0.0630 0.071 Uiso 1 1 calc R U
H25B H 0.8763 0.4181 0.1397 0.071 Uiso 1 1 calc R U
H25C H 0.7319 0.4325 0.1110 0.071 Uiso 1 1 calc R U
C26 C 0.9615(6) 0.2174(5) 0.0999(3) 0.0484(15) Uani 1 1 d . .
H26A H 0.9637 0.1378 0.1054 0.073 Uiso 1 1 calc R U
H26B H 1.0175 0.2443 0.1320 0.073 Uiso 1 1 calc R U
H26C H 0.9941 0.2363 0.0561 0.073 Uiso 1 1 calc R U
C27 C 0.4934(6) 0.3126(5) 0.3030(3) 0.0401(13) Uani 1 1 d . .
C28 C 0.4823(7) 0.2849(5) 0.3765(3) 0.0476(15) Uani 1 1 d . .
H28A H 0.3922 0.3067 0.3925 0.071 Uiso 1 1 calc R U
H28B H 0.5438 0.3243 0.3993 0.071 Uiso 1 1 calc R U
H28C H 0.5038 0.2059 0.3843 0.071 Uiso 1 1 calc R U
C29 C 0.3830(6) 0.2595(5) 0.2716(4) 0.0499(16) Uani 1 1 d . .
H29A H 0.2996 0.2782 0.2956 0.075 Uiso 1 1 calc R U
H29B H 0.4044 0.1798 0.2727 0.075 Uiso 1 1 calc R U
H29C H 0.3746 0.2865 0.2264 0.075 Uiso 1 1 calc R U
C30 C 0.4655(7) 0.4372(5) 0.2909(3) 0.0492(15) Uani 1 1 d . .
H30A H 0.4694 0.4545 0.2441 0.074 Uiso 1 1 calc R U
H30B H 0.5315 0.4740 0.3123 0.074 Uiso 1 1 calc R U
H30C H 0.3776 0.4624 0.3087 0.074 Uiso 1 1 calc R U
C31 C 0.8234(7) 0.2817(5) 0.3545(3) 0.0424(14) Uani 1 1 d . .
C32 C 0.7927(7) 0.2115(5) 0.4150(3) 0.0463(15) Uani 1 1 d . .
H32A H 0.8477 0.1411 0.4138 0.069 Uiso 1 1 calc R U
H32B H 0.6996 0.1990 0.4160 0.069 Uiso 1 1 calc R U
H32C H 0.8112 0.2496 0.4539 0.069 Uiso 1 1 calc R U
C33 C 0.9744(7) 0.2697(6) 0.3460(3) 0.0555(18) Uani 1 1 d . .
H33A H 1.0129 0.2925 0.3854 0.083 Uiso 1 1 calc R U
H33B H 1.0001 0.3159 0.3089 0.083 Uiso 1 1 calc R U
H33C H 1.0065 0.1932 0.3383 0.083 Uiso 1 1 calc R U
C34 C 0.7811(8) 0.4034(5) 0.3666(3) 0.0534(18) Uani 1 1 d . .
H34A H 0.6859 0.4143 0.3756 0.080 Uiso 1 1 calc R U
H34B H 0.8031 0.4477 0.3279 0.080 Uiso 1 1 calc R U
H34C H 0.8273 0.4256 0.4038 0.080 Uiso 1 1 calc R U
C35 C 1.0026(5) -0.0168(5) 0.3054(3) 0.0354(12) Uani 1 1 d . .
H35 H 1.0303 0.0118 0.2643 0.042 Uiso 1 1 calc R U
C36 C 1.0997(6) -0.0597(5) 0.3484(3) 0.0408(13) Uani 1 1 d . .
H36 H 1.1904 -0.0611 0.3362 0.049 Uiso 1 1 calc R U
C37 C 1.0617(5) -0.0996(5) 0.4081(3) 0.0404(13) Uani 1 1 d . .
H37 H 1.1260 -0.1294 0.4379 0.048 Uiso 1 1 calc R U
C38 C 0.9266(5) -0.0963(5) 0.4254(3) 0.0324(11) Uani 1 1 d . .
C39 C 0.8821(6) -0.1364(5) 0.4861(3) 0.0380(13) Uani 1 1 d . .
H39 H 0.9428 -0.1700 0.5166 0.046 Uiso 1 1 calc R U
C40 C 0.7491(5) -0.1261(5) 0.5005(3) 0.0347(12) Uani 1 1 d . .
H40 H 0.7193 -0.1550 0.5411 0.042 Uiso 1 1 calc R U
C41 C 0.6541(5) -0.0745(4) 0.4577(2) 0.0284(10) Uani 1 1 d . .
C42 C 0.5117(5) -0.0530(4) 0.4796(2) 0.0296(11) Uani 1 1 d . .
H42 H 0.4881 -0.1167 0.5076 0.035 Uiso 1 1 calc R U
C43 C 0.4303(5) -0.0453(4) 0.4199(2) 0.0303(11) Uani 1 1 d . .
H43 H 0.3423 -0.0633 0.4234 0.036 Uiso 1 1 calc R U
C44 C 0.4787(5) -0.0140(4) 0.3628(2) 0.0287(10) Uani 1 1 d . .
H44 H 0.4182 0.0000 0.3288 0.034 Uiso 1 1 calc R U
C45 C 0.6957(5) -0.0402(4) 0.3954(2) 0.0252(10) Uani 1 1 d . .
C46 C 0.8332(5) -0.0510(4) 0.3789(2) 0.0263(10) Uani 1 1 d . .

loop_
_atom_site_aniso_label
_atom_site_aniso_U_11
_atom_site_aniso_U_22
_atom_site_aniso_U_33
_atom_site_aniso_U_23
_atom_site_aniso_U_13
_atom_site_aniso_U_12
Sm1 0.02497(13) 0.03010(14) 0.02064(13) 0.00102(9) 0.00118(9) -0.00838(9)
N1 0.0234(19) 0.036(2) 0.0173(18) 0.0018(16) 0.0021(15) -0.0085(17)
N2 0.0210(19) 0.035(2) 0.0187(18) 0.0025(16) -0.0023(15) -0.0049(16)
C1 0.026(2) 0.032(3) 0.027(2) -0.0040(19) 0.0034(19) -0.009(2)
C2 0.034(3) 0.031(3) 0.023(2) -0.0047(19) 0.002(2) -0.014(2)
C3 0.029(2) 0.028(3) 0.032(3) -0.003(2) 0.003(2) -0.008(2)
C4 0.028(2) 0.029(3) 0.028(2) -0.0019(19) 0.000(2) -0.009(2)
C5 0.030(3) 0.034(3) 0.020(2) -0.0030(19) 0.0024(19) -0.008(2)
C6 0.026(2) 0.041(3) 0.032(3) -0.006(2) 0.002(2) -0.006(2)
C7 0.029(3) 0.057(4) 0.041(3) -0.002(3) -0.001(2) -0.013(3)
C8 0.037(3) 0.057(4) 0.036(3) -0.010(3) -0.007(2) -0.006(3)
C9 0.032(3) 0.046(3) 0.042(3) 0.002(3) -0.004(2) -0.001(2)
C10 0.041(3) 0.032(3) 0.026(3) -0.002(2) -0.001(2) -0.011(2)
C11 0.055(4) 0.029(3) 0.039(3) 0.001(2) 0.002(3) -0.011(2)
C12 0.064(4) 0.035(3) 0.038(3) 0.006(2) 0.005(3) -0.009(3)
C13 0.051(4) 0.029(3) 0.054(4) 0.007(3) -0.011(3) -0.003(3)
C14 0.029(3) 0.041(3) 0.032(3) -0.003(2) 0.006(2) -0.005(2)
C15 0.057(4) 0.033(3) 0.049(4) -0.004(3) 0.009(3) -0.002(3)
C16 0.040(3) 0.048(3) 0.031(3) -0.002(2) 0.016(2) -0.006(3)
C17 0.034(3) 0.058(4) 0.047(4) -0.001(3) -0.003(3) -0.019(3)
C18 0.035(3) 0.027(2) 0.027(2) 0.0013(19) 0.002(2) -0.008(2)
C19 0.031(3) 0.031(3) 0.024(2) -0.0008(19) 0.0004(19) -0.009(2)
C20 0.044(3) 0.025(3) 0.032(3) 0.001(2) 0.008(2) -0.009(2)
C21 0.053(3) 0.028(3) 0.027(3) 0.004(2) -0.003(2) -0.017(2)
C22 0.032(3) 0.028(3) 0.035(3) 0.002(2) 0.000(2) -0.014(2)
C23 0.040(3) 0.031(3) 0.035(3) 0.000(2) 0.010(2) -0.009(2)
C24 0.064(4) 0.045(3) 0.030(3) 0.003(2) 0.007(3) -0.012(3)
C25 0.069(4) 0.041(3) 0.033(3) -0.001(2) 0.021(3) -0.012(3)
C26 0.045(3) 0.049(4) 0.050(4) -0.003(3) 0.020(3) -0.009(3)
C27 0.041(3) 0.035(3) 0.044(3) -0.005(2) 0.012(3) -0.008(2)
C28 0.058(4) 0.047(4) 0.038(3) 0.001(3) 0.016(3) -0.010(3)
C29 0.039(3) 0.040(3) 0.070(5) -0.005(3) 0.014(3) -0.010(3)
C30 0.053(4) 0.046(4) 0.047(4) -0.004(3) 0.014(3) -0.003(3)
C31 0.061(4) 0.037(3) 0.032(3) 0.001(2) -0.010(3) -0.020(3)
C32 0.066(4) 0.046(3) 0.031(3) 0.001(2) -0.013(3) -0.021(3)
C33 0.058(4) 0.065(4) 0.049(4) 0.011(3) -0.023(3) -0.029(3)
C34 0.093(6) 0.041(3) 0.031(3) -0.001(2) -0.018(3) -0.028(3)
C35 0.031(3) 0.043(3) 0.034(3) -0.003(2) 0.006(2) -0.014(2)
C36 0.027(3) 0.064(4) 0.033(3) 0.006(3) -0.002(2) -0.014(3)
C37 0.024(3) 0.063(4) 0.034(3) 0.009(3) -0.002(2) -0.006(2)
C38 0.027(3) 0.041(3) 0.029(3) 0.001(2) -0.001(2) -0.006(2)
C39 0.033(3) 0.055(4) 0.024(3) 0.008(2) -0.004(2) -0.002(2)
C40 0.033(3) 0.041(3) 0.029(3) 0.008(2) 0.003(2) -0.005(2)
C41 0.030(3) 0.031(3) 0.025(2) 0.0063(19) 0.0004(19) -0.010(2)
C42 0.029(2) 0.039(3) 0.022(2) 0.003(2) 0.0046(19) -0.009(2)
C43 0.024(2) 0.042(3) 0.026(2) 0.000(2) 0.0034(19) -0.013(2)
C44 0.020(2) 0.041(3) 0.026(2) 0.000(2) -0.0028(18) -0.007(2)
C45 0.021(2) 0.028(2) 0.027(2) 0.0011(19) 0.0012(18) -0.0102(18)
C46 0.023(2) 0.032(3) 0.024(2) 0.0017(19) 0.0017(18) -0.0059(19)

loop_
_atom_type_symbol
_atom_type_description
_atom_type_scat_dispersion_real
_atom_type_scat_dispersion_imag
_atom_type_scat_source
C C 0.0033 0.0016 'International Tables Vol C Tables 4.2.6.8 and 6.1.1.4'
H H 0.0000 0.0000 'International Tables Vol C Tables 4.2.6.8 and 6.1.1.4'
N N 0.0061 0.0033 'International Tables Vol C Tables 4.2.6.8 and 6.1.1.4'
Sm Sm -0.1638 3.4418 'International Tables Vol C Tables 4.2.6.8 and 6.1.1.4'

loop_
_geom_angle_atom_site_label_1
_geom_angle_atom_site_label_2
_geom_angle_atom_site_label_3
_geom_angle
_geom_angle_site_symmetry_1
_geom_angle_site_symmetry_3
N2 Sm1 N1 67.53(13) . .
N2 Sm1 C19 117.59(14) . .
N1 Sm1 C19 125.20(14) . .
N2 Sm1 C2 79.38(14) . .
N1 Sm1 C2 111.48(14) . .
C19 Sm1 C2 123.24(15) . .
N2 Sm1 C20 90.29(15) . .
N1 Sm1 C20 105.32(15) . .
C19 Sm1 C20 29.90(15) . .
C2 Sm1 C20 133.90(16) . .
N2 Sm1 C5 126.94(14) . .
N1 Sm1 C5 125.92(14) . .
C19 Sm1 C5 95.52(15) . .
C2 Sm1 C5 47.55(14) . .
C20 Sm1 C5 123.94(16) . .
N2 Sm1 C1 102.48(14) . .
N1 Sm1 C1 137.88(14) . .
C19 Sm1 C1 96.17(15) . .
C2 Sm1 C1 29.33(15) . .
C20 Sm1 C1 115.84(16) . .
C5 Sm1 C1 29.31(14) . .
N2 Sm1 C22 117.11(14) . .
N1 Sm1 C22 80.00(14) . .
C19 Sm1 C22 47.73(16) . .
C2 Sm1 C22 163.14(15) . .
C20 Sm1 C22 48.01(16) . .
C5 Sm1 C22 115.85(15) . .
C1 Sm1 C22 135.05(15) . .
N2 Sm1 C18 137.47(14) . .
N1 Sm1 C18 107.29(14) . .
C19 Sm1 C18 29.37(15) . .
C2 Sm1 C18 135.25(15) . .
C20 Sm1 C18 48.97(15) . .
C5 Sm1 C18 91.34(15) . .
C1 Sm1 C18 106.21(15) . .
C22 Sm1 C18 29.01(15) . .
N2 Sm1 C3 86.67(14) . .
N1 Sm1 C3 88.85(14) . .
C19 Sm1 C3 142.97(15) . .
C2 Sm1 C3 29.28(15) . .
C20 Sm1 C3 163.12(16) . .
C5 Sm1 C3 48.36(15) . .
C1 Sm1 C3 49.10(15) . .
C22 Sm1 C3 146.38(15) . .
C18 Sm1 C3 135.84(15) . .
N2 Sm1 C4 115.86(14) . .
N1 Sm1 C4 97.08(14) . .
C19 Sm1 C4 120.90(15) . .
C2 Sm1 C4 47.78(14) . .
C20 Sm1 C4 150.79(15) . .
C5 Sm1 C4 29.22(15) . .
C1 Sm1 C4 48.70(14) . .
C22 Sm1 C4 120.56(15) . .
C18 Sm1 C4 106.65(14) . .
C3 Sm1 C4 29.35(14) . .
N2 Sm1 C21 90.77(14) . .
N1 Sm1 C21 78.47(15) . .
C19 Sm1 C21 48.33(15) . .
C2 Sm1 C21 161.37(17) . .
C20 Sm1 C21 29.30(17) . .
C5 Sm1 C21 139.45(15) . .
C1 Sm1 C21 143.65(16) . .
C22 Sm1 C21 28.82(15) . .
C18 Sm1 C21 48.32(15) . .
C3 Sm1 C21 167.07(16) . .
C4 Sm1 C21 149.31(15) . .
C35 N1 C46 118.4(4) . .
C35 N1 Sm1 125.9(3) . .
C46 N1 Sm1 115.7(3) . .
C45 N2 C44 113.4(4) . .
C45 N2 Sm1 120.4(3) . .
C44 N2 Sm1 125.0(3) . .
C2 C1 C5 105.2(5) . .
C2 C1 C6 126.8(4) . .
C5 C1 C6 124.9(5) . .
C2 C1 Sm1 74.5(3) . .
C5 C1 Sm1 75.0(3) . .
C6 C1 Sm1 130.8(3) . .
C1 C2 C3 111.8(4) . .
C1 C2 Sm1 76.1(3) . .
C3 C2 Sm1 78.4(3) . .
C1 C2 H2 124.1 . .
C3 C2 H2 124.1 . .
Sm1 C2 H2 113.1 . .
C2 C3 C4 105.4(4) . .
C2 C3 C10 120.0(4) . .
C4 C3 C10 132.8(5) . .
C2 C3 Sm1 72.3(3) . .
C4 C3 Sm1 75.7(3) . .
C10 C3 Sm1 127.9(3) . .
C5 C4 C3 106.9(4) . .
C5 C4 C14 120.4(4) . .
C3 C4 C14 132.3(5) . .
C5 C4 Sm1 72.4(3) . .
C3 C4 Sm1 74.9(3) . .
C14 C4 Sm1 123.3(3) . .
C1 C5 C4 110.6(4) . .
C1 C5 Sm1 75.6(3) . .
C4 C5 Sm1 78.4(3) . .
C1 C5 H5 124.7 . .
C4 C5 H5 124.7 . .
Sm1 C5 H5 113.2 . .
C1 C6 C8 107.2(4) . .
C1 C6 C7 112.1(5) . .
C8 C6 C7 108.3(4) . .
C1 C6 C9 113.2(4) . .
C8 C6 C9 107.6(5) . .
C7 C6 C9 108.2(5) . .
C6 C7 H7A 109.5 . .
C6 C7 H7B 109.5 . .
H7A C7 H7B 109.5 . .
C6 C7 H7C 109.5 . .
H7A C7 H7C 109.5 . .
H7B C7 H7C 109.5 . .
C6 C8 H8A 109.5 . .
C6 C8 H8B 109.5 . .
H8A C8 H8B 109.5 . .
C6 C8 H8C 109.5 . .
H8A C8 H8C 109.5 . .
H8B C8 H8C 109.5 . .
C6 C9 H9A 109.5 . .
C6 C9 H9B 109.5 . .
H9A C9 H9B 109.5 . .
C6 C9 H9C 109.5 . .
H9A C9 H9C 109.5 . .
H9B C9 H9C 109.5 . .
C12 C10 C13 107.0(5) . .
C12 C10 C11 106.1(5) . .
C13 C10 C11 108.9(5) . .
C12 C10 C3 111.4(5) . .
C13 C10 C3 115.5(4) . .
C11 C10 C3 107.6(4) . .
C10 C11 H11A 109.5 . .
C10 C11 H11B 109.5 . .
H11A C11 H11B 109.5 . .
C10 C11 H11C 109.5 . .
H11A C11 H11C 109.5 . .
H11B C11 H11C 109.5 . .
C10 C12 H12A 109.5 . .
C10 C12 H12B 109.5 . .
H12A C12 H12B 109.5 . .
C10 C12 H12C 109.5 . .
H12A C12 H12C 109.5 . .
H12B C12 H12C 109.5 . .
C10 C13 H13A 109.5 . .
C10 C13 H13B 109.5 . .
H13A C13 H13B 109.5 . .
C10 C13 H13C 109.5 . .
H13A C13 H13C 109.5 . .
H13B C13 H13C 109.5 . .
C17 C14 C15 110.8(5) . .
C17 C14 C4 111.7(5) . .
C15 C14 C4 112.9(5) . .
C17 C14 C16 105.7(5) . .
C15 C14 C16 105.2(5) . .
C4 C14 C16 110.0(4) . .
C14 C15 H15A 109.5 . .
C14 C15 H15B 109.5 . .
H15A C15 H15B 109.5 . .
C14 C15 H15C 109.5 . .
H15A C15 H15C 109.5 . .
H15B C15 H15C 109.5 . .
C14 C16 H16A 109.5 . .
C14 C16 H16B 109.5 . .
H16A C16 H16B 109.5 . .
C14 C16 H16C 109.5 . .
H16A C16 H16C 109.5 . .
H16B C16 H16C 109.5 . .
C14 C17 H17A 109.5 . .
C14 C17 H17B 109.5 . .
H17A C17 H17B 109.5 . .
C14 C17 H17C 109.5 . .
H17A C17 H17C 109.5 . .
H17B C17 H17C 109.5 . .
C19 C18 C22 105.7(4) . .
C19 C18 C23 125.9(5) . .
C22 C18 C23 124.9(5) . .
C19 C18 Sm1 72.1(3) . .
C22 C18 Sm1 75.5(3) . .
C23 C18 Sm1 133.9(3) . .
C18 C19 C20 110.0(5) . .
C18 C19 Sm1 78.5(3) . .
C20 C19 Sm1 77.1(3) . .
C18 C19 H19 125.0 . .
C20 C19 H19 125.0 . .
Sm1 C19 H19 111.6 . .
C19 C20 C21 106.9(5) . .
C19 C20 C27 118.8(5) . .
C21 C20 C27 133.5(5) . .
C19 C20 Sm1 73.0(3) . .
C21 C20 Sm1 78.4(3) . .
C27 C20 Sm1 121.2(3) . .
C22 C21 C20 106.4(5) . .
C22 C21 C31 119.1(5) . .
C20 C21 C31 132.4(5) . .
C22 C21 Sm1 73.6(3) . .
C20 C21 Sm1 72.3(3) . .
C31 C21 Sm1 132.0(4) . .
C18 C22 C21 110.8(5) . .
C18 C22 Sm1 75.5(3) . .
C21 C22 Sm1 77.6(3) . .
C18 C22 H22 124.6 . .
C21 C22 H22 124.6 . .
Sm1 C22 H22 114.2 . .
C24 C23 C18 113.6(5) . .
C24 C23 C26 110.3(5) . .
C18 C23 C26 111.1(5) . .
C24 C23 C25 108.2(5) . .
C18 C23 C25 105.8(4) . .
C26 C23 C25 107.6(5) . .
C23 C24 H24A 109.5 . .
C23 C24 H24B 109.5 . .
H24A C24 H24B 109.5 . .
C23 C24 H24C 109.5 . .
H24A C24 H24C 109.5 . .
H24B C24 H24C 109.5 . .
C23 C25 H25A 109.5 . .
C23 C25 H25B 109.5 . .
H25A C25 H25B 109.5 . .
C23 C25 H25C 109.5 . .
H25A C25 H25C 109.5 . .
H25B C25 H25C 109.5 . .
C23 C26 H26A 109.5 . .
C23 C26 H26B 109.5 . .
H26A C26 H26B 109.5 . .
C23 C26 H26C 109.5 . .
H26A C26 H26C 109.5 . .
H26B C26 H26C 109.5 . .
C30 C27 C29 107.3(5) . .
C30 C27 C28 109.5(5) . .
C29 C27 C28 106.4(5) . .
C30 C27 C20 108.8(5) . .
C29 C27 C20 109.0(5) . .
C28 C27 C20 115.5(5) . .
C27 C28 H28A 109.5 . .
C27 C28 H28B 109.5 . .
H28A C28 H28B 109.5 . .
C27 C28 H28C 109.5 . .
H28A C28 H28C 109.5 . .
H28B C28 H28C 109.5 . .
C27 C29 H29A 109.5 . .
C27 C29 H29B 109.5 . .
H29A C29 H29B 109.5 . .
C27 C29 H29C 109.5 . .
H29A C29 H29C 109.5 . .
H29B C29 H29C 109.5 . .
C27 C30 H30A 109.5 . .
C27 C30 H30B 109.5 . .
H30A C30 H30B 109.5 . .
C27 C30 H30C 109.5 . .
H30A C30 H30C 109.5 . .
H30B C30 H30C 109.5 . .
C32 C31 C33 105.9(5) . .
C32 C31 C34 110.1(5) . .
C33 C31 C34 106.3(5) . .
C32 C31 C21 116.4(5) . .
C33 C31 C21 110.6(5) . .
C34 C31 C21 107.1(5) . .
C31 C32 H32A 109.5 . .
C31 C32 H32B 109.5 . .
H32A C32 H32B 109.5 . .
C31 C32 H32C 109.5 . .
H32A C32 H32C 109.5 . .
H32B C32 H32C 109.5 . .
C31 C33 H33A 109.5 . .
C31 C33 H33B 109.5 . .
H33A C33 H33B 109.5 . .
C31 C33 H33C 109.5 . .
H33A C33 H33C 109.5 . .
H33B C33 H33C 109.5 . .
C31 C34 H34A 109.5 . .
C31 C34 H34B 109.5 . .
H34A C34 H34B 109.5 . .
C31 C34 H34C 109.5 . .
H34A C34 H34C 109.5 . .
H34B C34 H34C 109.5 . .
N1 C35 C36 123.8(5) . .
N1 C35 H35 118.1 . .
C36 C35 H35 118.1 . .
C37 C36 C35 118.9(5) . .
C37 C36 H36 120.6 . .
C35 C36 H36 120.6 . .
C36 C37 C38 119.7(5) . .
C36 C37 H37 120.1 . .
C38 C37 H37 120.1 . .
C39 C38 C37 122.1(5) . .
C39 C38 C46 119.7(5) . .
C37 C38 C46 118.2(5) . .
C40 C39 C38 118.7(5) . .
C40 C39 H39 120.6 . .
C38 C39 H39 120.6 . .
C39 C40 C41 123.2(5) . .
C39 C40 H40 118.4 . .
C41 C40 H40 118.4 . .
C45 C41 C40 118.8(5) . .
C45 C41 C42 120.6(4) . .
C40 C41 C42 120.5(4) . .
C43 C42 C41 107.5(4) . .
C43 C42 C42 112.7(5) . 2_656
C41 C42 C42 110.8(5) . 2_656
C43 C42 H42 108.6 . .
C41 C42 H42 108.6 . .
C42 C42 H42 108.6 2_656 .
C44 C43 C42 121.4(4) . .
C44 C43 H43 119.3 . .
C42 C43 H43 119.3 . .
C43 C44 N2 126.4(5) . .
C43 C44 H44 116.8 . .
N2 C44 H44 116.8 . .
N2 C45 C41 123.5(4) . .
N2 C45 C46 117.5(4) . .
C41 C45 C46 118.9(4) . .
N1 C46 C45 118.6(4) . .
N1 C46 C38 121.0(4) . .
C45 C46 C38 120.3(4) . .

loop_
_geom_bond_atom_site_label_1
_geom_bond_atom_site_label_2
_geom_bond_distance
_geom_bond_site_symmetry_2
Sm1 N2 2.385(4) .
Sm1 N1 2.517(4) .
Sm1 C19 2.731(5) .
Sm1 C2 2.773(5) .
Sm1 C20 2.784(5) .
Sm1 C5 2.786(5) .
Sm1 C1 2.794(5) .
Sm1 C22 2.812(5) .
Sm1 C18 2.812(5) .
Sm1 C3 2.852(5) .
Sm1 C4 2.863(5) .
Sm1 C21 2.863(5) .
N1 C35 1.334(6) .
N1 C46 1.370(6) .
N2 C45 1.386(6) .
N2 C44 1.397(6) .
C1 C2 1.409(7) .
C1 C5 1.412(7) .
C1 C6 1.509(7) .
C2 C3 1.424(7) .
C2 H2 0.9500 .
C3 C4 1.448(7) .
C3 C10 1.536(7) .
C4 C5 1.427(7) .
C4 C14 1.549(7) .
C5 H5 0.9500 .
C6 C8 1.525(8) .
C6 C7 1.537(7) .
C6 C9 1.542(8) .
C7 H7A 0.9800 .
C7 H7B 0.9800 .
C7 H7C 0.9800 .
C8 H8A 0.9800 .
C8 H8B 0.9800 .
C8 H8C 0.9800 .
C9 H9A 0.9800 .
C9 H9B 0.9800 .
C9 H9C 0.9800 .
C10 C12 1.525(8) .
C10 C13 1.530(8) .
C10 C11 1.535(7) .
C11 H11A 0.9800 .
C11 H11B 0.9800 .
C11 H11C 0.9800 .
C12 H12A 0.9800 .
C12 H12B 0.9800 .
C12 H12C 0.9800 .
C13 H13A 0.9800 .
C13 H13B 0.9800 .
C13 H13C 0.9800 .
C14 C17 1.528(8) .
C14 C15 1.545(8) .
C14 C16 1.553(8) .
C15 H15A 0.9800 .
C15 H15B 0.9800 .
C15 H15C 0.9800 .
C16 H16A 0.9800 .
C16 H16B 0.9800 .
C16 H16C 0.9800 .
C17 H17A 0.9800 .
C17 H17B 0.9800 .
C17 H17C 0.9800 .
C18 C19 1.407(7) .
C18 C22 1.409(7) .
C18 C23 1.530(7) .
C19 C20 1.424(7) .
C19 H19 0.9500 .
C20 C21 1.431(8) .
C20 C27 1.547(8) .
C21 C22 1.413(8) .
C21 C31 1.557(8) .
C22 H22 0.9500 .
C23 C24 1.506(9) .
C23 C26 1.544(8) .
C23 C25 1.546(8) .
C24 H24A 0.9800 .
C24 H24B 0.9800 .
C24 H24C 0.9800 .
C25 H25A 0.9800 .
C25 H25B 0.9800 .
C25 H25C 0.9800 .
C26 H26A 0.9800 .
C26 H26B 0.9800 .
C26 H26C 0.9800 .
C27 C30 1.540(8) .
C27 C29 1.541(9) .
C27 C28 1.543(8) .
C28 H28A 0.9800 .
C28 H28B 0.9800 .
C28 H28C 0.9800 .
C29 H29A 0.9800 .
C29 H29B 0.9800 .
C29 H29C 0.9800 .
C30 H30A 0.9800 .
C30 H30B 0.9800 .
C30 H30C 0.9800 .
C31 C32 1.531(8) .
C31 C33 1.540(10) .
C31 C34 1.540(9) .
C32 H32A 0.9800 .
C32 H32B 0.9800 .
C32 H32C 0.9800 .
C33 H33A 0.9800 .
C33 H33B 0.9800 .
C33 H33C 0.9800 .
C34 H34A 0.9800 .
C34 H34B 0.9800 .
C34 H34C 0.9800 .
C35 C36 1.400(8) .
C35 H35 0.9500 .
C36 C37 1.367(8) .
C36 H36 0.9500 .
C37 C38 1.410(7) .
C37 H37 0.9500 .
C38 C39 1.406(7) .
C38 C46 1.432(7) .
C39 C40 1.375(8) .
C39 H39 0.9500 .
C40 C41 1.418(7) .
C40 H40 0.9500 .
C41 C45 1.402(6) .
C41 C42 1.507(7) .
C42 C43 1.505(7) .
C42 C42 1.572(10) 2_656
C42 H42 1.0000 .
C43 C44 1.320(7) .
C43 H43 0.9500 .
C44 H44 0.9500 .
C45 C46 1.427(6) .

loop_
_geom_torsion_atom_site_label_1
_geom_torsion_atom_site_label_2
_geom_torsion_atom_site_label_3
_geom_torsion_atom_site_label_4
_geom_torsion
_geom_torsion_site_symmetry_1
_geom_torsion_site_symmetry_4
C5 C1 C2 C3 -1.9(6) . .
C6 C1 C2 C3 158.9(5) . .
Sm1 C1 C2 C3 -71.3(4) . .
C5 C1 C2 Sm1 69.3(3) . .
C6 C1 C2 Sm1 -129.8(5) . .
C1 C2 C3 C4 0.7(6) . .
Sm1 C2 C3 C4 -69.1(3) . .
C1 C2 C3 C10 -166.1(4) . .
Sm1 C2 C3 C10 124.1(4) . .
C1 C2 C3 Sm1 69.8(4) . .
C2 C3 C4 C5 0.9(5) . .
C10 C3 C4 C5 165.2(5) . .
Sm1 C3 C4 C5 -65.8(3) . .
C2 C3 C4 C14 -171.7(5) . .
C10 C3 C4 C14 -7.4(9) . .
Sm1 C3 C4 C14 121.6(6) . .
C2 C3 C4 Sm1 66.7(3) . .
C10 C3 C4 Sm1 -128.9(6) . .
C2 C1 C5 C4 2.5(6) . .
C6 C1 C5 C4 -158.8(5) . .
Sm1 C1 C5 C4 71.5(4) . .
C2 C1 C5 Sm1 -69.0(3) . .
C6 C1 C5 Sm1 129.7(5) . .
C3 C4 C5 C1 -2.1(6) . .
C14 C4 C5 C1 171.5(4) . .
Sm1 C4 C5 C1 -69.7(4) . .
C3 C4 C5 Sm1 67.5(3) . .
C14 C4 C5 Sm1 -118.8(4) . .
C2 C1 C6 C8 -86.5(6) . .
C5 C1 C6 C8 70.7(6) . .
Sm1 C1 C6 C8 171.5(4) . .
C2 C1 C6 C7 32.2(7) . .
C5 C1 C6 C7 -170.5(5) . .
Sm1 C1 C6 C7 -69.7(6) . .
C2 C1 C6 C9 155.0(5) . .
C5 C1 C6 C9 -47.7(7) . .
Sm1 C1 C6 C9 53.1(6) . .
C2 C3 C10 C12 -28.1(7) . .
C4 C3 C10 C12 169.3(6) . .
Sm1 C3 C10 C12 62.1(6) . .
C2 C3 C10 C13 -150.5(5) . .
C4 C3 C10 C13 47.0(8) . .
Sm1 C3 C10 C13 -60.2(6) . .
C2 C3 C10 C11 87.7(6) . .
C4 C3 C10 C11 -74.8(7) . .
Sm1 C3 C10 C11 178.0(3) . .
C5 C4 C14 C17 113.8(6) . .
C3 C4 C14 C17 -74.4(7) . .
Sm1 C4 C14 C17 25.8(6) . .
C5 C4 C14 C15 -120.5(6) . .
C3 C4 C14 C15 51.3(8) . .
Sm1 C4 C14 C15 151.5(4) . .
C5 C4 C14 C16 -3.3(7) . .
C3 C4 C14 C16 168.5(5) . .
Sm1 C4 C14 C16 -91.3(5) . .
C22 C18 C19 C20 2.9(6) . .
C23 C18 C19 C20 -156.7(5) . .
Sm1 C18 C19 C20 71.6(4) . .
C22 C18 C19 Sm1 -68.7(3) . .
C23 C18 C19 Sm1 131.7(5) . .
C18 C19 C20 C21 -0.7(6) . .
Sm1 C19 C20 C21 71.8(4) . .
C18 C19 C20 C27 170.7(4) . .
Sm1 C19 C20 C27 -116.8(4) . .
C18 C19 C20 Sm1 -72.5(4) . .
C19 C20 C21 C22 -1.8(6) . .
C27 C20 C21 C22 -171.4(5) . .
Sm1 C20 C21 C22 66.2(4) . .
C19 C20 C21 C31 160.8(5) . .
C27 C20 C21 C31 -8.9(10) . .
Sm1 C20 C21 C31 -131.3(6) . .
C19 C20 C21 Sm1 -68.0(3) . .
C27 C20 C21 Sm1 122.4(6) . .
C19 C18 C22 C21 -4.1(6) . .
C23 C18 C22 C21 155.8(5) . .
Sm1 C18 C22 C21 -70.4(4) . .
C19 C18 C22 Sm1 66.3(3) . .
C23 C18 C22 Sm1 -133.8(5) . .
C20 C21 C22 C18 3.7(6) . .
C31 C21 C22 C18 -161.6(5) . .
Sm1 C21 C22 C18 69.0(4) . .
C20 C21 C22 Sm1 -65.3(3) . .
C31 C21 C22 Sm1 129.4(5) . .
C19 C18 C23 C24 -44.4(7) . .
C22 C18 C23 C24 159.8(5) . .
Sm1 C18 C23 C24 55.5(7) . .
C19 C18 C23 C26 -169.4(5) . .
C22 C18 C23 C26 34.7(7) . .
Sm1 C18 C23 C26 -69.6(6) . .
C19 C18 C23 C25 74.1(7) . .
C22 C18 C23 C25 -81.7(7) . .
Sm1 C18 C23 C25 174.0(4) . .
C19 C20 C27 C30 -74.8(6) . .
C21 C20 C27 C30 93.9(7) . .
Sm1 C20 C27 C30 -161.5(4) . .
C19 C20 C27 C29 41.9(7) . .
C21 C20 C27 C29 -149.4(6) . .
Sm1 C20 C27 C29 -44.8(6) . .
C19 C20 C27 C28 161.6(5) . .
C21 C20 C27 C28 -29.7(8) . .
Sm1 C20 C27 C28 74.9(6) . .
C22 C21 C31 C32 -126.4(6) . .
C20 C21 C31 C32 72.9(8) . .
Sm1 C21 C31 C32 -32.7(8) . .
C22 C21 C31 C33 -5.5(7) . .
C20 C21 C31 C33 -166.2(6) . .
Sm1 C21 C31 C33 88.2(6) . .
C22 C21 C31 C34 109.9(6) . .
C20 C21 C31 C34 -50.8(8) . .
Sm1 C21 C31 C34 -156.4(5) . .
C46 N1 C35 C36 2.5(8) . .
Sm1 N1 C35 C36 -176.8(4) . .
N1 C35 C36 C37 -1.1(9) . .
C35 C36 C37 C38 -0.4(10) . .
C36 C37 C38 C39 179.8(6) . .
C36 C37 C38 C46 0.2(9) . .
C37 C38 C39 C40 177.3(6) . .
C46 C38 C39 C40 -3.2(9) . .
C38 C39 C40 C41 -1.6(9) . .
C39 C40 C41 C45 5.6(8) . .
C39 C40 C41 C42 -172.1(5) . .
C45 C41 C42 C43 26.5(6) . .
C40 C41 C42 C43 -155.8(5) . .
C45 C41 C42 C42 -97.0(6) . 2_656
C40 C41 C42 C42 80.7(7) . 2_656
C41 C42 C43 C44 -27.0(7) . .
C42 C42 C43 C44 95.4(7) 2_656 .
C42 C43 C44 N2 9.5(9) . .
C45 N2 C44 C43 11.3(8) . .
Sm1 N2 C44 C43 178.4(4) . .
C44 N2 C45 C41 -11.1(7) . .
Sm1 N2 C45 C41 -178.8(4) . .
C44 N2 C45 C46 166.7(4) . .
Sm1 N2 C45 C46 -1.0(6) . .
C40 C41 C45 N2 173.1(5) . .
C42 C41 C45 N2 -9.2(8) . .
C40 C41 C45 C46 -4.7(7) . .
C42 C41 C45 C46 173.0(4) . .
C35 N1 C46 C45 175.3(5) . .
Sm1 N1 C46 C45 -5.4(6) . .
C35 N1 C46 C38 -2.6(7) . .
Sm1 N1 C46 C38 176.8(4) . .
N2 C45 C46 N1 4.4(7) . .
C41 C45 C46 N1 -177.7(5) . .
N2 C45 C46 C38 -177.8(5) . .
C41 C45 C46 C38 0.2(7) . .
C39 C38 C46 N1 -178.3(5) . .
C37 C38 C46 N1 1.3(8) . .
C39 C38 C46 C45 3.9(8) . .
C37 C38 C46 C45 -176.5(5) . .

loop_
_platon_squeeze_void_nr
_platon_squeeze_void_average_x
_platon_squeeze_void_average_y
_platon_squeeze_void_average_z
_platon_squeeze_void_volume
_platon_squeeze_void_count_electrons
_platon_squeeze_void_content
1 -0.105 0.500 0.587 784 123 2(C7H8)
